data_3500120
loop_
_publ_author_name
'Thierry Maris'

_publ_section_references
;

Bruker      (2018). <i>APEX3</i> and <i>SAINT</i>. Bruker AXS Inc., Madison,
Wisconsin, USA

Dolomanov, O. V., Bourhis, L. J., Gildea, R. J., Howard, J. A. K. & Puschmann,
H. (2009). <i>J. Appl. Cryst.</i> <b>42</b>, 339--341.

Krause, L., Herbst-Irmer, R., Sheldrick, G. M. & Stalke, D. (2015). <i>J. Appl.
Cryst.</i> <b>48</b>, 3--10.

Sheldrick, G. M. (2015<i>a</i>). <i>Acta Cryst.</i> A<b>71</b>, 3--8.

Sheldrick, G. M. (2015<i>b</i>). <i>Acta Cryst.</i> C<b>71</b>, 3--8.

;
_publ_section_title
;
 dodecane-1,12-diaminium sulfate monohydrate
;
_journal_name_full 'Personal communication to COD'
_journal_year 2022
_chemical_formula_moiety 'C12 H30 N2, O4 S, H2 O'
_chemical_formula_sum 'C12 H32 N2 O5 S'
_chemical_formula_weight 316.45
_chemical_name_systematic 'dodecane-1,12-diaminium sulfate monohydrate'
_space_group_crystal_system monoclinic
_space_group_IT_number 14
_space_group_name_Hall '-P 2yn'
_space_group_name_H-M_alt 'P 1 21/n 1'
_atom_sites_solution_hydrogens difmap
_atom_sites_solution_primary dual
_audit_creation_date 2022-02-03
_audit_creation_method
;
Olex2 1.5
(compiled 2021.12.09 svn.r5202d8cf for OlexSys, GUI svn.r6439)
;
_cell_angle_alpha 90
_cell_angle_beta 95.852(1)
_cell_angle_gamma 90
_cell_formula_units_Z 4
_cell_length_a 5.7306(1)
_cell_length_b 30.3712(7)
_cell_length_c 9.9232(2)
_cell_measurement_reflns_used 9833
_cell_measurement_temperature 150
_cell_measurement_theta_max 60.602
_cell_measurement_theta_min 4.098
_cell_volume 1718.08(6)
_computing_cell_refinement
;
SAINT (2013) V8.40A; Integration Software for Single Crystal Data.
Bruker AXS Inc., Madison, WI 53719-1173.
;
_computing_data_collection
;
APEX 2 (2013) Bruker AXS Inc., Madison, WI 53719-1173.
;
_computing_data_reduction
;
SAINT (2013) V8.40A; Integration Software for Single Crystal Data.
Bruker AXS Inc., Madison, WI 53719-1173.
;
_computing_molecular_graphics 'Olex2 1.5 (Dolomanov et al., 2009)'
_computing_publication_material 'Olex2 1.5 (Dolomanov et al., 2009)'
_computing_structure_refinement 'XL  (Sheldrick, 2008)'
_diffrn_ambient_temperature 150
_diffrn_detector 'CMOS Area detector'
_diffrn_detector_area_resol_mean 10.24
_diffrn_detector_type 'Bruker Photon III CMOS Detector'
_diffrn_measured_fraction_theta_full 1.000
_diffrn_measured_fraction_theta_max 0.999
_diffrn_measurement_device 'k-geometry diffractometer'
_diffrn_measurement_device_type 'Bruker Venture Metaljet'
_diffrn_measurement_method '\w and \f scans'
_diffrn_radiation_collimation 'Focusing mirrors'
_diffrn_radiation_monochromator 'Helios MX Mirror Optics'
_diffrn_radiation_probe x-ray
_diffrn_radiation_type GaK\a
_diffrn_radiation_wavelength 1.34139
_diffrn_reflns_av_R_equivalents 0.0283
_diffrn_reflns_av_unetI/netI 0.0248
_diffrn_reflns_Laue_measured_fraction_full 1.000
_diffrn_reflns_Laue_measured_fraction_max 0.999
_diffrn_reflns_limit_h_max 7
_diffrn_reflns_limit_h_min -7
_diffrn_reflns_limit_k_max 39
_diffrn_reflns_limit_k_min -39
_diffrn_reflns_limit_l_max 12
_diffrn_reflns_limit_l_min -12
_diffrn_reflns_number 25346
_diffrn_reflns_point_group_measured_fraction_full 1.000
_diffrn_reflns_point_group_measured_fraction_max 0.999
_diffrn_reflns_theta_full 53.594
_diffrn_reflns_theta_max 60.571
_diffrn_reflns_theta_min 4.097
_diffrn_source 'Metal Jet'
_diffrn_source_current 2.86
_diffrn_source_power 0.19985679999999997
_diffrn_source_target Ga
_diffrn_source_type 'Gallium Liquid Metal Jet Source'
_diffrn_source_voltage 69.88
_exptl_absorpt_coefficient_mu 1.207
_exptl_absorpt_correction_T_max 0.5163
_exptl_absorpt_correction_T_min 0.4313
_exptl_absorpt_correction_type multi-scan
_exptl_absorpt_process_details
;
SADABS-2016/2 (Bruker,2016/2) was used for absorption correction.
wR2(int) was 0.0848 before and 0.0427 after correction.
The Ratio of minimum to maximum transmission is 0.8354.
The \l/2 correction factor is Not present.
;
_exptl_crystal_colour 'clear light colourless'
_exptl_crystal_colour_lustre clear
_exptl_crystal_colour_modifier light
_exptl_crystal_colour_primary colourless
_exptl_crystal_density_diffrn 1.223
_exptl_crystal_description Block
_exptl_crystal_F_000 696
_exptl_crystal_size_max 0.36
_exptl_crystal_size_mid 0.27
_exptl_crystal_size_min 0.24
_exptl_special_details
;
X-ray crystallographic data for I were collected from a single crystal
sample, which was mounted on a loop fiber. Data were collected using
a Bruker Venture diffractometer equipped with a Photon 100 CMOS Detector,
a Helios MX optics and a Kappa goniometer. The crystal-to-detector distance 
was 4.0 cm, and the data collection was carried out in 1024 x 1024 pixel mode.
;
_geom_special_details
;
 All esds (except the esd in the dihedral angle between two l.s. planes)
 are estimated using the full covariance matrix.  The cell esds are taken
 into account individually in the estimation of esds in distances, angles
 and torsion angles; correlations between esds in cell parameters are only
 used when they are defined by crystal symmetry.  An approximate (isotropic)
 treatment of cell esds is used for estimating esds involving l.s. planes.
;
_refine_diff_density_max 0.475
_refine_diff_density_min -0.409
_refine_diff_density_rms 0.081
_refine_ls_extinction_coef 0.0450(15)
_refine_ls_extinction_expression Fc^*^=kFc[1+0.001xFc^2^\l^3^/sin(2\q)]^-1/4^
_refine_ls_extinction_method 'SHELXL-2019/1 (Sheldrick 2019)'
_refine_ls_goodness_of_fit_ref 1.127
_refine_ls_hydrogen_treatment refall
_refine_ls_matrix_type full
_refine_ls_number_parameters 310
_refine_ls_number_reflns 3948
_refine_ls_number_restraints 2
_refine_ls_restrained_S_all 1.128
_refine_ls_R_factor_all 0.0356
_refine_ls_R_factor_gt 0.0352
_refine_ls_shift/su_max 0.003
_refine_ls_shift/su_mean 0.000
_refine_ls_structure_factor_coef Fsqd
_refine_ls_weighting_details 'w=1/[\s^2^(Fo^2^)+(0.0524P)^2^+0.3267P] where P=(Fo^2^+2Fc^2^)/3'
_refine_ls_weighting_scheme calc
_refine_ls_wR_factor_gt 0.0884
_refine_ls_wR_factor_ref 0.0885
_refine_special_details
;
1. Restrained distances
 O1W-H1WA = O1W-H1WB
 0.87 with sigma of 0.02
;
_reflns_Friedel_coverage 0.000
_reflns_Friedel_fraction_full .
_reflns_Friedel_fraction_max .
_reflns_number_gt 3929
_reflns_number_total 3948
_reflns_special_details
;

 _shelx_SHELXL_version_number       '2018/3'


 Reflections were merged by SHELXL according to the crystal
 class for the calculation of statistics and refinement.
 
 _reflns_Friedel_fraction is defined as the number of unique
 Friedel pairs measured divided by the number that would be
 possible theoretically, ignoring centric projections and
 systematic absences.
;
_reflns_threshold_expression 'I > 2\s(I)'
_cod_data_source_file 2c12so4_cod.cif
_cod_data_source_block 2c12so4
_cod_depositor_comments
;
The following automatic conversions were performed:

data item '_diffrn_radiation_probe' value 'X-ray' was changed to
'x-ray' in accordance with the built-in table derived from the CIF
Core dictionary named 'cif_core.dic' version 2.4.5 last updated on
2014-11-21.

Automatic conversion script
Id: cif_fix_values 8738 2021-04-28 16:35:53Z antanas 
;
_cod_database_code 3500120
_shelx_space_group_comment
;
The symmetry employed for this shelxl refinement is uniquely defined
by the following loop, which should always be used as a source of
symmetry information in preference to the above space-group names.
They are only intended as comments.
;
_shelx_estimated_absorpt_t_max 0.760
_shelx_estimated_absorpt_t_min 0.670

loop_
_space_group_symop_id
_space_group_symop_operation_xyz
1 'x, y, z'
2 '-x+1/2, y+1/2, -z+1/2'
3 '-x, -y, -z'
4 'x-1/2, -y-1/2, z-1/2'

loop_
_atom_site_label
_atom_site_type_symbol
_atom_site_fract_x
_atom_site_fract_y
_atom_site_fract_z
_atom_site_U_iso_or_equiv
_atom_site_adp_type
_atom_site_occupancy
_atom_site_site_symmetry_order
_atom_site_calc_flag
_atom_site_refinement_flags_posn
_atom_site_refinement_flags_adp
_atom_site_refinement_flags_occupancy
_atom_site_disorder_assembly
_atom_site_disorder_group
S1 S -0.08825(4) 0.71902(2) 0.56650(2) 0.01768(10) Uani 1 1 d . . . . .
O1 O -0.09334(12) 0.72653(2) 0.41881(7) 0.02136(16) Uani 1 1 d . . . . .
O2 O 0.04529(13) 0.67895(3) 0.60344(7) 0.02848(18) Uani 1 1 d . . . . .
O3 O -0.33270(13) 0.71436(3) 0.60020(8) 0.02780(18) Uani 1 1 d . . . . .
O4 O 0.02158(14) 0.75723(3) 0.63955(8) 0.03271(19) Uani 1 1 d . . . . .
O1W O 0.42105(18) 0.79841(3) 0.54551(13) 0.0504(3) Uani 1 1 d D . . . .
H1WA H 0.508(4) 0.7770(6) 0.565(2) 0.065(6) Uiso 1 1 d D . . . .
H1WB H 0.307(3) 0.7878(6) 0.5808(19) 0.058(6) Uiso 1 1 d D . . . .
N1A N 0.35552(15) 0.70049(3) 0.35980(9) 0.02023(18) Uani 1 1 d . . . . .
H1AA H 0.444(3) 0.7049(5) 0.4348(16) 0.028(3) Uiso 1 1 d . . . . .
H1AB H 0.407(3) 0.7161(4) 0.2957(15) 0.026(3) Uiso 1 1 d . . . . .
H1AC H 0.214(3) 0.7091(5) 0.3713(15) 0.033(4) Uiso 1 1 d . . . . .
C1A C 0.34061(17) 0.65329(3) 0.32021(10) 0.0241(2) Uani 1 1 d . . . . .
H1AD H 0.271(3) 0.6370(5) 0.3937(14) 0.032(3) Uiso 1 1 d . . . . .
H1AE H 0.230(2) 0.6513(5) 0.2407(14) 0.027(3) Uiso 1 1 d . . . . .
C2A C 0.58024(17) 0.63579(3) 0.29417(10) 0.0234(2) Uani 1 1 d . . . . .
H2AA H 0.654(3) 0.6561(5) 0.2325(15) 0.036(4) Uiso 1 1 d . . . . .
H2AB H 0.682(2) 0.6355(5) 0.3777(14) 0.029(3) Uiso 1 1 d . . . . .
C3A C 0.56511(17) 0.59035(3) 0.22846(10) 0.0244(2) Uani 1 1 d . . . . .
H3AA H 0.514(3) 0.5691(5) 0.2926(15) 0.036(4) Uiso 1 1 d . . . . .
H3AB H 0.444(2) 0.5915(5) 0.1477(14) 0.030(3) Uiso 1 1 d . . . . .
C4A C 0.79755(17) 0.57608(3) 0.17986(11) 0.0251(2) Uani 1 1 d . . . . .
H4AA H 0.916(3) 0.5735(5) 0.2579(15) 0.035(4) Uiso 1 1 d . . . . .
H4AB H 0.858(2) 0.6003(5) 0.1229(15) 0.032(3) Uiso 1 1 d . . . . .
C5A C 0.78112(17) 0.53309(3) 0.10005(11) 0.0251(2) Uani 1 1 d . . . . .
H5AA H 0.657(2) 0.5358(5) 0.0223(14) 0.030(3) Uiso 1 1 d . . . . .
H5AB H 0.729(3) 0.5094(5) 0.1580(15) 0.037(4) Uiso 1 1 d . . . . .
C6A C 1.00947(18) 0.52084(3) 0.04292(11) 0.0255(2) Uani 1 1 d . . . . .
H6AA H 1.135(3) 0.5169(5) 0.1192(15) 0.036(4) Uiso 1 1 d . . . . .
H6AB H 1.059(3) 0.5454(5) -0.0122(15) 0.035(4) Uiso 1 1 d . . . . .
N1B N 0.40674(15) 0.68961(3) 0.80673(8) 0.02028(18) Uani 1 1 d . . . . .
H1BA H 0.533(3) 0.6923(5) 0.7602(15) 0.031(3) Uiso 1 1 d . . . . .
H1BB H 0.396(3) 0.7140(5) 0.8505(15) 0.027(3) Uiso 1 1 d . . . . .
H1BC H 0.282(3) 0.6878(5) 0.7464(15) 0.031(3) Uiso 1 1 d . . . . .
C1B C 0.41862(18) 0.64961(3) 0.89345(10) 0.0235(2) Uani 1 1 d . . . . .
H1BD H 0.559(3) 0.6523(5) 0.9564(15) 0.033(3) Uiso 1 1 d . . . . .
H1BE H 0.280(3) 0.6494(5) 0.9392(14) 0.032(3) Uiso 1 1 d . . . . .
C2B C 0.42688(18) 0.60824(3) 0.80775(10) 0.0246(2) Uani 1 1 d . . . . .
H2BA H 0.391(2) 0.5831(5) 0.8635(14) 0.028(3) Uiso 1 1 d . . . . .
H2BB H 0.302(3) 0.6093(5) 0.7352(15) 0.033(3) Uiso 1 1 d . . . . .
C3B C 0.66006(18) 0.60063(3) 0.74898(11) 0.0250(2) Uani 1 1 d . . . . .
H3BA H 0.787(3) 0.5977(5) 0.8207(15) 0.035(4) Uiso 1 1 d . . . . .
H3BB H 0.701(3) 0.6253(5) 0.6979(15) 0.035(4) Uiso 1 1 d . . . . .
C4B C 0.65474(18) 0.55931(3) 0.66099(11) 0.0266(2) Uani 1 1 d . . . . .
H4BA H 0.538(3) 0.5641(5) 0.5809(16) 0.041(4) Uiso 1 1 d . . . . .
H4BB H 0.603(3) 0.5337(5) 0.7127(15) 0.035(4) Uiso 1 1 d . . . . .
C5B C 0.88936(18) 0.54819(3) 0.60907(11) 0.0265(2) Uani 1 1 d . . . . .
H5BA H 0.942(3) 0.5726(6) 0.5555(15) 0.040(4) Uiso 1 1 d . . . . .
H5BB H 1.008(3) 0.5449(5) 0.6876(14) 0.031(3) Uiso 1 1 d . . . . .
C6B C 0.88216(17) 0.50614(3) 0.52416(11) 0.0267(2) Uani 1 1 d . . . . .
H6BA H 0.827(3) 0.4813(5) 0.5775(15) 0.035(4) Uiso 1 1 d . . . . .
H6BB H 0.766(3) 0.5102(5) 0.4430(15) 0.034(4) Uiso 1 1 d . . . . .

loop_
_atom_site_aniso_label
_atom_site_aniso_U_11
_atom_site_aniso_U_22
_atom_site_aniso_U_33
_atom_site_aniso_U_23
_atom_site_aniso_U_13
_atom_site_aniso_U_12
S1 0.01530(14) 0.02136(15) 0.01680(14) 0.00038(7) 0.00367(8) 0.00011(7)
O1 0.0211(3) 0.0258(3) 0.0179(3) 0.0027(2) 0.0049(2) 0.0020(2)
O2 0.0273(4) 0.0306(4) 0.0271(4) 0.0056(3) 0.0007(3) 0.0080(3)
O3 0.0170(3) 0.0430(4) 0.0244(4) 0.0052(3) 0.0069(3) -0.0003(3)
O4 0.0363(4) 0.0334(4) 0.0299(4) -0.0122(3) 0.0105(3) -0.0102(3)
O1W 0.0402(5) 0.0349(5) 0.0795(8) 0.0121(5) 0.0237(5) 0.0062(4)
N1A 0.0194(4) 0.0218(4) 0.0202(4) -0.0007(3) 0.0054(3) 0.0026(3)
C1A 0.0223(4) 0.0222(5) 0.0287(5) -0.0034(4) 0.0073(4) 0.0000(3)
C2A 0.0224(4) 0.0216(4) 0.0268(5) -0.0033(4) 0.0052(4) 0.0022(3)
C3A 0.0256(5) 0.0206(4) 0.0278(5) -0.0026(4) 0.0066(4) 0.0010(3)
C4A 0.0248(5) 0.0217(4) 0.0292(5) -0.0045(4) 0.0049(4) 0.0025(3)
C5A 0.0257(5) 0.0205(4) 0.0297(5) -0.0043(4) 0.0062(4) 0.0020(3)
C6A 0.0251(5) 0.0219(5) 0.0301(5) -0.0049(4) 0.0059(4) 0.0022(4)
N1B 0.0220(4) 0.0192(4) 0.0202(4) -0.0001(3) 0.0048(3) 0.0004(3)
C1B 0.0282(5) 0.0228(5) 0.0200(4) 0.0026(3) 0.0046(4) 0.0011(4)
C2B 0.0256(5) 0.0195(4) 0.0291(5) 0.0007(4) 0.0050(4) -0.0012(3)
C3B 0.0248(5) 0.0210(4) 0.0294(5) -0.0026(4) 0.0043(4) -0.0008(3)
C4B 0.0258(5) 0.0216(5) 0.0326(5) -0.0042(4) 0.0037(4) -0.0003(4)
C5B 0.0260(5) 0.0216(5) 0.0320(5) -0.0043(4) 0.0039(4) -0.0001(4)
C6B 0.0257(5) 0.0225(5) 0.0321(5) -0.0051(4) 0.0031(4) 0.0003(4)

loop_
_atom_type_symbol
_atom_type_description
_atom_type_scat_dispersion_real
_atom_type_scat_dispersion_imag
_atom_type_scat_source
C C 0.0137 0.0067 'International Tables Vol C Tables 4.2.6.8 and 6.1.1.4'
H H 0.0000 0.0000 'International Tables Vol C Tables 4.2.6.8 and 6.1.1.4'
N N 0.0241 0.0134 'International Tables Vol C Tables 4.2.6.8 and 6.1.1.4'
O O 0.0389 0.0241 'International Tables Vol C Tables 4.2.6.8 and 6.1.1.4'
S S 0.2925 0.4295 'International Tables Vol C Tables 4.2.6.8 and 6.1.1.4'

loop_
_geom_angle_atom_site_label_1
_geom_angle_atom_site_label_2
_geom_angle_atom_site_label_3
_geom_angle
_geom_angle_site_symmetry_1
_geom_angle_site_symmetry_3
O2 S1 O1 109.45(4) . .
O2 S1 O3 110.28(5) . .
O2 S1 O4 110.18(5) . .
O3 S1 O1 108.35(4) . .
O4 S1 O1 109.24(4) . .
O4 S1 O3 109.30(5) . .
H1WA O1W H1WB 94(2) . .
H1AA N1A H1AB 109.4(13) . .
H1AA N1A H1AC 108.3(14) . .
H1AB N1A H1AC 108.9(13) . .
C1A N1A H1AA 112.8(10) . .
C1A N1A H1AB 110.3(9) . .
C1A N1A H1AC 107.0(10) . .
N1A C1A H1AD 107.5(8) . .
N1A C1A H1AE 107.0(8) . .
N1A C1A C2A 110.72(8) . .
H1AD C1A H1AE 106.7(12) . .
C2A C1A H1AD 112.8(8) . .
C2A C1A H1AE 111.8(8) . .
C1A C2A H2AA 109.6(9) . .
C1A C2A H2AB 109.7(8) . .
C1A C2A C3A 112.11(8) . .
H2AA C2A H2AB 106.0(12) . .
C3A C2A H2AA 108.0(9) . .
C3A C2A H2AB 111.3(8) . .
C2A C3A H3AA 109.2(9) . .
C2A C3A H3AB 108.2(8) . .
C2A C3A C4A 112.26(8) . .
H3AA C3A H3AB 108.4(12) . .
C4A C3A H3AA 110.5(9) . .
C4A C3A H3AB 108.2(8) . .
C3A C4A H4AA 109.3(9) . .
C3A C4A H4AB 109.2(8) . .
H4AA C4A H4AB 104.7(12) . .
C5A C4A C3A 113.44(8) . .
C5A C4A H4AA 110.0(9) . .
C5A C4A H4AB 109.9(8) . .
C4A C5A H5AA 109.4(9) . .
C4A C5A H5AB 109.2(9) . .
H5AA C5A H5AB 106.0(12) . .
C6A C5A C4A 113.10(8) . .
C6A C5A H5AA 107.8(8) . .
C6A C5A H5AB 111.1(9) . .
C5A C6A H6AA 109.1(9) . .
C5A C6A H6AB 109.3(9) . .
C6A C6A C5A 113.32(11) 3_765 .
C6A C6A H6AA 109.3(9) 3_765 .
C6A C6A H6AB 109.1(9) 3_765 .
H6AA C6A H6AB 106.5(12) . .
H1BA N1B H1BB 106.3(14) . .
H1BA N1B H1BC 107.3(13) . .
H1BB N1B H1BC 107.5(14) . .
C1B N1B H1BA 112.2(9) . .
C1B N1B H1BB 114.3(10) . .
C1B N1B H1BC 108.9(9) . .
N1B C1B H1BD 106.8(9) . .
N1B C1B H1BE 106.8(9) . .
N1B C1B C2B 110.72(8) . .
H1BD C1B H1BE 111.6(12) . .
C2B C1B H1BD 111.1(9) . .
C2B C1B H1BE 109.6(9) . .
C1B C2B H2BA 108.0(8) . .
C1B C2B H2BB 109.2(9) . .
C1B C2B C3B 114.60(8) . .
H2BA C2B H2BB 105.5(12) . .
C3B C2B H2BA 109.8(8) . .
C3B C2B H2BB 109.3(9) . .
C2B C3B H3BA 110.6(9) . .
C2B C3B H3BB 110.9(9) . .
H3BA C3B H3BB 105.0(13) . .
C4B C3B C2B 112.01(8) . .
C4B C3B H3BA 108.4(9) . .
C4B C3B H3BB 109.6(9) . .
C3B C4B H4BA 108.0(9) . .
C3B C4B H4BB 109.7(9) . .
H4BA C4B H4BB 108.3(13) . .
C5B C4B C3B 114.08(8) . .
C5B C4B H4BA 107.9(9) . .
C5B C4B H4BB 108.7(9) . .
C4B C5B H5BA 110.4(10) . .
C4B C5B H5BB 108.3(8) . .
C4B C5B C6B 113.33(8) . .
H5BA C5B H5BB 106.4(12) . .
C6B C5B H5BA 109.0(9) . .
C6B C5B H5BB 109.2(9) . .
C5B C6B H6BA 109.6(9) . .
C5B C6B H6BB 108.7(9) . .
C6B C6B C5B 113.75(11) 3_766 .
C6B C6B H6BA 108.7(9) 3_766 .
C6B C6B H6BB 108.4(9) 3_766 .
H6BA C6B H6BB 107.5(12) . .

loop_
_geom_bond_atom_site_label_1
_geom_bond_atom_site_label_2
_geom_bond_distance
_geom_bond_site_symmetry_2
S1 O1 1.4805(7) .
S1 O2 1.4642(7) .
S1 O3 1.4798(7) .
S1 O4 1.4751(8) .
O1W H1WA 0.831(16) .
O1W H1WB 0.835(16) .
N1A H1AA 0.867(16) .
N1A H1AB 0.868(16) .
N1A H1AC 0.872(17) .
N1A C1A 1.4866(12) .
C1A H1AD 0.997(15) .
C1A H1AE 0.964(14) .
C1A C2A 1.5190(13) .
C2A H2AA 0.993(16) .
C2A H2AB 0.965(14) .
C2A C3A 1.5251(13) .
C3A H3AA 0.972(16) .
C3A H3AB 1.007(14) .
C3A C4A 1.5250(13) .
C4A H4AA 0.980(15) .
C4A H4AB 1.010(15) .
C4A C5A 1.5251(13) .
C5A H5AA 0.999(14) .
C5A H5AB 0.985(16) .
C5A C6A 1.5244(13) .
C6A C6A 1.5234(19) 3_765
C6A H6AA 0.996(16) .
C6A H6AB 0.984(16) .
N1B H1BA 0.902(16) .
N1B H1BB 0.865(15) .
N1B H1BC 0.888(16) .
N1B C1B 1.4862(12) .
C1B H1BD 0.969(15) .
C1B H1BE 0.954(15) .
C1B C2B 1.5207(13) .
C2B H2BA 0.976(14) .
C2B H2BB 0.961(15) .
C2B C3B 1.5290(14) .
C3B H3BA 0.967(15) .
C3B H3BB 0.947(16) .
C3B C4B 1.5273(14) .
C4B H4BA 0.997(16) .
C4B H4BB 0.993(16) .
C4B C5B 1.5260(14) .
C5B H5BA 0.977(17) .
C5B H5BB 0.984(15) .
C5B C6B 1.5282(14) .
C6B C6B 1.525(2) 3_766
C6B H6BA 0.992(16) .
C6B H6BB 0.999(15) .

loop_
_geom_torsion_atom_site_label_1
_geom_torsion_atom_site_label_2
_geom_torsion_atom_site_label_3
_geom_torsion_atom_site_label_4
_geom_torsion
_geom_torsion_site_symmetry_1
_geom_torsion_site_symmetry_2
_geom_torsion_site_symmetry_3
_geom_torsion_site_symmetry_4
N1A C1A C2A C3A -169.39(8) . . . .
C1A C2A C3A C4A 170.07(9) . . . .
C2A C3A C4A C5A -173.68(9) . . . .
C3A C4A C5A C6A 175.72(9) . . . .
C4A C5A C6A C6A -177.06(11) . . . 3_765
N1B C1B C2B C3B 72.59(11) . . . .
C1B C2B C3B C4B -178.45(8) . . . .
C2B C3B C4B C5B -175.36(9) . . . .
C3B C4B C5B C6B 178.58(9) . . . .
C4B C5B C6B C6B -178.00(11) . . . 3_766

_cod_database_fobs_code 3500120
